data_7238694
loop_
_publ_author_name
'Snape, Timothy J.'
'Karakoula, Katherine'
'Rowther, Farzana'
'Warr, Tracy'

_publ_section_title
;
 Exploiting conformationally restricted
 N,N&#x2032;-dimethyl-N,N&#x2032;-diarylureas as biologically active
 C&#xE001;C double bond analogues: synthesis and biological evaluation of
 combretastatin A-4 analogues
;
_journal_issue 19
_journal_name_full 'RSC Advances'
_journal_page_first 7557
_journal_paper_doi 10.1039/c2ra21096g
_journal_volume 2
_journal_year 2012
_chemical_formula_sum 'C18 H22 N2 O5'
_chemical_formula_weight 346.38
_space_group_IT_number 14
_space_group_name_Hall '-P 2ybc'
_space_group_name_H-M_alt 'P 1 21/c 1'
_symmetry_cell_setting monoclinic
_symmetry_space_group_name_H-M 'P 1 21/c 1'
_atom_sites_solution_hydrogens geom
_atom_sites_solution_primary direct
_atom_sites_solution_secondary difmap
_audit_creation_method SHELXL-97
_cell_angle_alpha 90.00
_cell_angle_beta 106.835(3)
_cell_angle_gamma 90.00
_cell_formula_units_Z 4
_cell_length_a 11.1965(17)
_cell_length_b 15.030(2)
_cell_length_c 10.6135(16)
_cell_measurement_reflns_used 1232
_cell_measurement_temperature 100(2)
_cell_measurement_theta_max 23.285
_cell_measurement_theta_min 2.691
_cell_volume 1709.5(4)
_computing_cell_refinement 'Bruker SMART'
_computing_data_collection 'Bruker SMART'
_computing_data_reduction 'Bruker SAINT'
_computing_molecular_graphics 'Bruker SHELXTL'
_computing_publication_material 'Bruker SHELXTL'
_computing_structure_refinement 'SHELXL-97 (Sheldrick, 1997)'
_computing_structure_solution 'SHELXS-97 (Sheldrick, 1990)'
_diffrn_ambient_temperature 100(2)
_diffrn_measured_fraction_theta_full 1.000
_diffrn_measured_fraction_theta_max 1.000
_diffrn_measurement_device_type 'CCD area detector'
_diffrn_measurement_method 'phi and omega scans'
_diffrn_radiation_monochromator graphite
_diffrn_radiation_source 'fine-focus sealed tube'
_diffrn_radiation_type MoK\a
_diffrn_radiation_wavelength 0.71073
_diffrn_reflns_av_R_equivalents 0.0726
_diffrn_reflns_av_sigmaI/netI 0.0787
_diffrn_reflns_limit_h_max 12
_diffrn_reflns_limit_h_min -12
_diffrn_reflns_limit_k_max 16
_diffrn_reflns_limit_k_min -16
_diffrn_reflns_limit_l_max 11
_diffrn_reflns_limit_l_min -11
_diffrn_reflns_number 10421
_diffrn_reflns_theta_full 23.25
_diffrn_reflns_theta_max 23.25
_diffrn_reflns_theta_min 1.90
_exptl_absorpt_coefficient_mu 0.099
_exptl_absorpt_correction_type none
_exptl_crystal_colour white
_exptl_crystal_density_diffrn 1.346
_exptl_crystal_density_method 'not measured'
_exptl_crystal_description plate
_exptl_crystal_F_000 736
_exptl_crystal_size_max 0.30
_exptl_crystal_size_mid 0.15
_exptl_crystal_size_min 0.05
_refine_diff_density_max 0.234
_refine_diff_density_min -0.245
_refine_diff_density_rms 0.055
_refine_ls_extinction_method none
_refine_ls_goodness_of_fit_ref 1.202
_refine_ls_hydrogen_treatment constr
_refine_ls_matrix_type full
_refine_ls_number_parameters 231
_refine_ls_number_reflns 2462
_refine_ls_number_restraints 0
_refine_ls_restrained_S_all 1.202
_refine_ls_R_factor_all 0.0980
_refine_ls_R_factor_gt 0.0740
_refine_ls_shift/su_max 0.000
_refine_ls_shift/su_mean 0.000
_refine_ls_structure_factor_coef Fsqd
_refine_ls_weighting_details 'calc w=1/[\s^2^(Fo^2^)+(0.0350P)^2^+0.7456P] where P=(Fo^2^+2Fc^2^)/3'
_refine_ls_weighting_scheme calc
_refine_ls_wR_factor_gt 0.1243
_refine_ls_wR_factor_ref 0.1329
_reflns_number_gt 1975
_reflns_number_total 2462
_reflns_threshold_expression >2sigma(I)
_cod_data_source_file c2ra21096g.txt
_cod_data_source_block s3173o
_cod_depositor_comments
;
The following automatic conversions were performed:

data item '_symmetry_cell_setting' value 'Monoclinic' was changed to
'monoclinic' in accordance with the
/home/saulius/struct/COD-crude-data/automatic-downloads/DataCite-retrospective/RSC/depositions/lib/dictionaries/cif_core.dic
dictionary named 'cif_core.dic' version 2.4.2 last updated on
2011-04-26.

Automatic conversion script
Id: cif_fix_values 6909 2019-04-08 15:41:33Z antanas 
;
_cod_original_cell_volume 1709.6(4)
_cod_original_sg_symbol_H-M P2(1)/c
_cod_database_code 7238694

loop_
_symmetry_equiv_pos_as_xyz
'x, y, z'
'-x, y+1/2, -z+1/2'
'-x, -y, -z'
'x, -y-1/2, z-1/2'

loop_
_atom_site_label
_atom_site_type_symbol
_atom_site_fract_x
_atom_site_fract_y
_atom_site_fract_z
_atom_site_U_iso_or_equiv
_atom_site_adp_type
_atom_site_occupancy
_atom_site_symmetry_multiplicity
_atom_site_calc_flag
_atom_site_refinement_flags
O1 O 0.4790(2) 0.17766(16) 0.4608(2) 0.0145(6) Uani 1 1 d .
O2 O 0.4280(2) 0.06083(16) 0.2636(2) 0.0156(6) Uani 1 1 d .
O3 O 0.5978(2) 0.02401(17) 0.1348(2) 0.0187(7) Uani 1 1 d .
O4 O 0.9070(2) 0.29075(17) 0.5992(3) 0.0175(7) Uani 1 1 d .
O5 O 1.2515(2) 0.37303(17) 0.0770(3) 0.0186(7) Uani 1 1 d .
N1 N 0.8829(3) 0.2400(2) 0.3902(3) 0.0159(8) Uani 1 1 d .
H1 H 0.9201 0.2373 0.3277 0.019 Uiso 1 1 calc R
N2 N 1.0345(3) 0.3432(2) 0.4858(3) 0.0194(8) Uani 1 1 d .
C1 C 0.7708(3) 0.1913(2) 0.3696(4) 0.0132(9) Uani 1 1 d .
C2 C 0.7460(4) 0.1277(2) 0.2702(4) 0.0144(9) Uani 1 1 d .
H2 H 0.8066 0.1147 0.2260 0.017 Uiso 1 1 calc R
C3 C 0.6334(3) 0.0835(3) 0.2360(4) 0.0148(9) Uani 1 1 d .
C4 C 0.5449(3) 0.1004(2) 0.3025(4) 0.0122(9) Uani 1 1 d .
C5 C 0.5717(3) 0.1628(3) 0.4030(4) 0.0157(9) Uani 1 1 d .
C6 C 0.6840(3) 0.2097(3) 0.4366(4) 0.0143(9) Uani 1 1 d .
H6 H 0.7007 0.2535 0.5040 0.017 Uiso 1 1 calc R
C7 C 0.5019(4) 0.2434(3) 0.5627(4) 0.0192(10) Uani 1 1 d .
H7A H 0.5127 0.3017 0.5262 0.029 Uiso 1 1 calc R
H7B H 0.5777 0.2278 0.6326 0.029 Uiso 1 1 calc R
H7C H 0.4310 0.2456 0.5992 0.029 Uiso 1 1 calc R
C8 C 0.4302(4) -0.0317(3) 0.2991(4) 0.0223(10) Uani 1 1 d .
H8A H 0.4818 -0.0648 0.2548 0.033 Uiso 1 1 calc R
H8B H 0.3450 -0.0554 0.2721 0.033 Uiso 1 1 calc R
H8C H 0.4653 -0.0378 0.3946 0.033 Uiso 1 1 calc R
C9 C 0.6793(3) 0.0141(3) 0.0530(4) 0.0178(10) Uani 1 1 d .
H9A H 0.6924 0.0723 0.0174 0.027 Uiso 1 1 calc R
H9B H 0.6414 -0.0267 -0.0196 0.027 Uiso 1 1 calc R
H9C H 0.7596 -0.0100 0.1056 0.027 Uiso 1 1 calc R
C10 C 0.9391(3) 0.2908(3) 0.4980(4) 0.0146(9) Uani 1 1 d .
C11 C 1.1061(4) 0.3952(3) 0.5984(4) 0.0257(11) Uani 1 1 d .
H11A H 1.0709 0.3869 0.6721 0.039 Uiso 1 1 calc R
H11B H 1.1023 0.4583 0.5745 0.039 Uiso 1 1 calc R
H11C H 1.1932 0.3753 0.6245 0.039 Uiso 1 1 calc R
C12 C 1.0796(4) 0.3452(3) 0.3712(4) 0.0158(9) Uani 1 1 d .
C13 C 1.1880(4) 0.3001(3) 0.3742(4) 0.0186(10) Uani 1 1 d .
H13 H 1.2256 0.2621 0.4463 0.022 Uiso 1 1 calc R
C14 C 1.2423(4) 0.3097(3) 0.2730(4) 0.0200(10) Uani 1 1 d .
H14 H 1.3167 0.2785 0.2754 0.024 Uiso 1 1 calc R
C15 C 1.1873(3) 0.3649(3) 0.1689(4) 0.0150(9) Uani 1 1 d .
C16 C 1.0761(3) 0.4074(3) 0.1613(4) 0.0161(9) Uani 1 1 d .
H16 H 1.0363 0.4432 0.0872 0.019 Uiso 1 1 calc R
C17 C 1.0231(4) 0.3969(3) 0.2643(4) 0.0182(10) Uani 1 1 d .
H17 H 0.9467 0.4261 0.2603 0.022 Uiso 1 1 calc R
C18 C 1.2044(4) 0.4328(3) -0.0313(4) 0.0213(10) Uani 1 1 d .
H18A H 1.1200 0.4147 -0.0814 0.032 Uiso 1 1 calc R
H18B H 1.2590 0.4312 -0.0887 0.032 Uiso 1 1 calc R
H18C H 1.2022 0.4934 0.0022 0.032 Uiso 1 1 calc R

loop_
_atom_site_aniso_label
_atom_site_aniso_U_11
_atom_site_aniso_U_22
_atom_site_aniso_U_33
_atom_site_aniso_U_23
_atom_site_aniso_U_13
_atom_site_aniso_U_12
O1 0.0147(14) 0.0171(15) 0.0141(15) -0.0058(12) 0.0079(12) -0.0011(12)
O2 0.0140(15) 0.0137(15) 0.0194(16) -0.0020(12) 0.0054(12) -0.0057(12)
O3 0.0188(16) 0.0243(16) 0.0161(15) -0.0086(13) 0.0100(12) -0.0047(13)
O4 0.0146(15) 0.0266(17) 0.0139(16) -0.0014(13) 0.0083(12) -0.0024(13)
O5 0.0217(16) 0.0226(16) 0.0156(16) 0.0009(13) 0.0118(13) 0.0029(13)
N1 0.0175(19) 0.021(2) 0.0133(19) -0.0054(15) 0.0106(15) -0.0042(16)
N2 0.0201(19) 0.028(2) 0.0127(19) -0.0044(16) 0.0084(15) -0.0130(17)
C1 0.011(2) 0.012(2) 0.017(2) 0.0013(18) 0.0059(17) -0.0011(18)
C2 0.017(2) 0.013(2) 0.015(2) 0.0074(18) 0.0081(18) 0.0030(18)
C3 0.016(2) 0.017(2) 0.010(2) 0.0054(18) 0.0020(17) 0.0028(18)
C4 0.014(2) 0.012(2) 0.009(2) 0.0023(17) 0.0026(17) 0.0017(17)
C5 0.014(2) 0.021(2) 0.013(2) 0.0094(19) 0.0054(18) 0.0062(19)
C6 0.015(2) 0.015(2) 0.013(2) -0.0010(17) 0.0032(18) 0.0012(18)
C7 0.018(2) 0.020(2) 0.023(3) -0.0098(19) 0.0107(19) -0.0050(19)
C8 0.028(3) 0.017(2) 0.023(2) -0.001(2) 0.009(2) -0.009(2)
C9 0.016(2) 0.022(2) 0.016(2) -0.0053(19) 0.0059(18) 0.0025(19)
C10 0.012(2) 0.018(2) 0.016(2) 0.0022(19) 0.0083(19) 0.0022(18)
C11 0.028(3) 0.032(3) 0.019(2) -0.012(2) 0.011(2) -0.012(2)
C12 0.017(2) 0.021(2) 0.010(2) -0.0038(19) 0.0047(17) -0.0077(19)
C13 0.021(2) 0.015(2) 0.016(2) 0.0062(18) 0.0001(19) -0.0009(19)
C14 0.020(2) 0.021(2) 0.019(2) 0.001(2) 0.0063(19) 0.000(2)
C15 0.014(2) 0.017(2) 0.016(2) -0.0024(18) 0.0079(18) -0.0046(18)
C16 0.019(2) 0.020(2) 0.009(2) 0.0017(18) 0.0032(18) 0.0016(19)
C17 0.013(2) 0.021(2) 0.020(2) -0.005(2) 0.0063(19) 0.0005(19)
C18 0.029(3) 0.021(2) 0.018(2) 0.008(2) 0.012(2) 0.004(2)

loop_
_atom_type_symbol
_atom_type_description
_atom_type_scat_dispersion_real
_atom_type_scat_dispersion_imag
_atom_type_scat_source
C C 0.0033 0.0016 'International Tables Vol C Tables 4.2.6.8 and 6.1.1.4'
H H 0.0000 0.0000 'International Tables Vol C Tables 4.2.6.8 and 6.1.1.4'
N N 0.0061 0.0033 'International Tables Vol C Tables 4.2.6.8 and 6.1.1.4'
O O 0.0106 0.0060 'International Tables Vol C Tables 4.2.6.8 and 6.1.1.4'

loop_
_geom_angle_atom_site_label_1
_geom_angle_atom_site_label_2
_geom_angle_atom_site_label_3
_geom_angle
C5 O1 C7 117.2(3)
C4 O2 C8 113.2(3)
C3 O3 C9 116.8(3)
C15 O5 C18 118.6(3)
C10 N1 C1 126.2(3)
C10 N1 H1 116.9
C1 N1 H1 116.9
C10 N2 C12 124.5(3)
C10 N2 C11 119.4(3)
C12 N2 C11 115.8(3)
C6 C1 C2 120.7(4)
C6 C1 N1 122.7(3)
C2 C1 N1 116.5(3)
C3 C2 C1 119.8(4)
C3 C2 H2 120.1
C1 C2 H2 120.1
O3 C3 C2 124.0(3)
O3 C3 C4 115.4(3)
C2 C3 C4 120.6(4)
O2 C4 C5 119.6(3)
O2 C4 C3 121.2(3)
C5 C4 C3 119.0(3)
O1 C5 C4 115.6(3)
O1 C5 C6 123.2(4)
C4 C5 C6 121.1(4)
C1 C6 C5 118.8(4)
C1 C6 H6 120.6
C5 C6 H6 120.6
O1 C7 H7A 109.5
O1 C7 H7B 109.5
H7A C7 H7B 109.5
O1 C7 H7C 109.5
H7A C7 H7C 109.5
H7B C7 H7C 109.5
O2 C8 H8A 109.5
O2 C8 H8B 109.5
H8A C8 H8B 109.5
O2 C8 H8C 109.5
H8A C8 H8C 109.5
H8B C8 H8C 109.5
O3 C9 H9A 109.5
O3 C9 H9B 109.5
H9A C9 H9B 109.5
O3 C9 H9C 109.5
H9A C9 H9C 109.5
H9B C9 H9C 109.5
O4 C10 N2 121.3(4)
O4 C10 N1 123.5(3)
N2 C10 N1 115.2(3)
N2 C11 H11A 109.5
N2 C11 H11B 109.5
H11A C11 H11B 109.5
N2 C11 H11C 109.5
H11A C11 H11C 109.5
H11B C11 H11C 109.5
C17 C12 C13 119.3(4)
C17 C12 N2 121.2(4)
C13 C12 N2 119.3(3)
C12 C13 C14 120.7(4)
C12 C13 H13 119.7
C14 C13 H13 119.7
C15 C14 C13 119.3(4)
C15 C14 H14 120.3
C13 C14 H14 120.3
O5 C15 C14 114.8(3)
O5 C15 C16 124.4(3)
C14 C15 C16 120.8(4)
C15 C16 C17 118.8(4)
C15 C16 H16 120.6
C17 C16 H16 120.6
C12 C17 C16 120.9(4)
C12 C17 H17 119.6
C16 C17 H17 119.6
O5 C18 H18A 109.5
O5 C18 H18B 109.5
H18A C18 H18B 109.5
O5 C18 H18C 109.5
H18A C18 H18C 109.5
H18B C18 H18C 109.5

loop_
_geom_bond_atom_site_label_1
_geom_bond_atom_site_label_2
_geom_bond_distance
O1 C5 1.368(4)
O1 C7 1.433(4)
O2 C4 1.388(4)
O2 C8 1.439(4)
O3 C3 1.365(4)
O3 C9 1.437(4)
O4 C10 1.227(4)
O5 C15 1.374(4)
O5 C18 1.434(4)
N1 C10 1.368(5)
N1 C1 1.414(5)
N1 H1 0.8800
N2 C10 1.364(5)
N2 C12 1.446(5)
N2 C11 1.459(5)
C1 C6 1.388(5)
C1 C2 1.391(5)
C2 C3 1.378(5)
C2 H2 0.9500
C3 C4 1.396(5)
C4 C5 1.387(5)
C5 C6 1.394(5)
C6 H6 0.9500
C7 H7A 0.9800
C7 H7B 0.9800
C7 H7C 0.9800
C8 H8A 0.9800
C8 H8B 0.9800
C8 H8C 0.9800
C9 H9A 0.9800
C9 H9B 0.9800
C9 H9C 0.9800
C11 H11A 0.9800
C11 H11B 0.9800
C11 H11C 0.9800
C12 C17 1.369(5)
C12 C13 1.382(5)
C13 C14 1.387(5)
C13 H13 0.9500
C14 C15 1.376(5)
C14 H14 0.9500
C15 C16 1.381(5)
C16 C17 1.396(5)
C16 H16 0.9500
C17 H17 0.9500
C18 H18A 0.9800
C18 H18B 0.9800
C18 H18C 0.9800

loop_
_geom_hbond_atom_site_label_D
_geom_hbond_atom_site_label_H
_geom_hbond_atom_site_label_A
_geom_hbond_distance_DH
_geom_hbond_distance_HA
_geom_hbond_distance_DA
_geom_hbond_angle_DHA
_geom_hbond_site_symmetry_A
N1 H1 O4 0.88 2.42 3.211(4) 149.0 4_565

loop_
_geom_torsion_atom_site_label_1
_geom_torsion_atom_site_label_2
_geom_torsion_atom_site_label_3
_geom_torsion_atom_site_label_4
_geom_torsion
C10 N1 C1 C6 20.2(6)
C10 N1 C1 C2 -164.9(4)
C6 C1 C2 C3 1.1(6)
N1 C1 C2 C3 -173.9(3)
C9 O3 C3 C2 -5.9(5)
C9 O3 C3 C4 171.7(3)
C1 C2 C3 O3 175.9(3)
C1 C2 C3 C4 -1.5(5)
C8 O2 C4 C5 -110.0(4)
C8 O2 C4 C3 74.6(4)
O3 C3 C4 O2 -2.0(5)
C2 C3 C4 O2 175.7(3)
O3 C3 C4 C5 -177.3(3)
C2 C3 C4 C5 0.3(5)
C7 O1 C5 C4 -178.4(3)
C7 O1 C5 C6 -1.6(5)
O2 C4 C5 O1 2.7(5)
C3 C4 C5 O1 178.1(3)
O2 C4 C5 C6 -174.2(3)
C3 C4 C5 C6 1.3(5)
C2 C1 C6 C5 0.5(6)
N1 C1 C6 C5 175.2(3)
O1 C5 C6 C1 -178.3(3)
C4 C5 C6 C1 -1.7(5)
C12 N2 C10 O4 178.3(4)
C11 N2 C10 O4 4.7(6)
C12 N2 C10 N1 -2.1(5)
C11 N2 C10 N1 -175.7(3)
C1 N1 C10 O4 10.2(6)
C1 N1 C10 N2 -169.3(3)
C10 N2 C12 C17 84.0(5)
C11 N2 C12 C17 -102.2(4)
C10 N2 C12 C13 -101.6(4)
C11 N2 C12 C13 72.3(5)
C17 C12 C13 C14 2.7(6)
N2 C12 C13 C14 -171.8(3)
C12 C13 C14 C15 0.1(6)
C18 O5 C15 C14 -176.8(3)
C18 O5 C15 C16 3.4(5)
C13 C14 C15 O5 177.1(3)
C13 C14 C15 C16 -3.1(6)
O5 C15 C16 C17 -177.1(3)
C14 C15 C16 C17 3.1(6)
C13 C12 C17 C16 -2.6(6)
N2 C12 C17 C16 171.8(3)
C15 C16 C17 C12 -0.2(6)
